data_4315557
loop_
_publ_author_name
'Katarzyna Szczepaniak'
'Urszula E. Wawrzyniak'
'Jaros\/law Kowalski'
'Iwona Mames'
'Renata Bilewicz'
'Przemys\/law Kalicki'
'Bohdan Korybut-Daszkiewicz'

_publ_section_title
;
 Face-to-Face Dinuclear Scaffolds Composed of Tetraazamacrocyclic Charged
 and Neutral Complexes
;
_journal_name_full 'Inorganic Chemistry'
_journal_page_first 4491
_journal_page_last 4498
_journal_paper_doi 10.1021/ic902424z
_journal_volume 49
_journal_year 2010
_chemical_formula_moiety 'C34 H48 N10 Ni2 O4, 2(F6 P), C2 H3 N'
_chemical_formula_sum 'C36 H51 F12 N11 Ni2 O4 P2'
_chemical_formula_weight 1109.24
_chemical_name_systematic
; 
 ? 
;
_space_group_IT_number 14
_symmetry_cell_setting monoclinic
_symmetry_space_group_name_Hall '-P 2yn'
_symmetry_space_group_name_H-M 'P 1 21/n 1'
_atom_sites_solution_hydrogens geom
_atom_sites_solution_primary direct
_atom_sites_solution_secondary difmap
_audit_creation_method SHELXL-97
_cell_angle_alpha 90.00
_cell_angle_beta 90.860(14)
_cell_angle_gamma 90.00
_cell_formula_units_Z 4
_cell_length_a 7.8962(15)
_cell_length_b 26.681(6)
_cell_length_c 21.615(4)
_cell_measurement_reflns_used 1737
_cell_measurement_temperature 150(2)
_cell_measurement_theta_max 45.19
_cell_measurement_theta_min 3.89
_cell_volume 4553.3(16)
_computing_cell_refinement 'Bruker SAINT'
_computing_data_collection 'Bruker APEX2'
_computing_data_reduction 'Bruker SAINT'
_computing_molecular_graphics 'Bruker SHELXTL'
_computing_publication_material 'Bruker SHELXTL'
_computing_structure_refinement 'SHELXL-97 (Sheldrick, 2008)'
_computing_structure_solution 'SHELXS-97 (Sheldrick, 2008)'
_diffrn_ambient_temperature 150(2)
_diffrn_measured_fraction_theta_full 0.979
_diffrn_measured_fraction_theta_max 0.979
_diffrn_measurement_device_type 'Bruker APEX-II CCD'
_diffrn_measurement_method '\f and \w scans'
_diffrn_radiation_monochromator graphite
_diffrn_radiation_source 'fine-focus sealed tube'
_diffrn_radiation_type CuK\a
_diffrn_radiation_wavelength 1.54178
_diffrn_reflns_av_R_equivalents 0.1634
_diffrn_reflns_av_sigmaI/netI 0.1187
_diffrn_reflns_limit_h_max 8
_diffrn_reflns_limit_h_min -9
_diffrn_reflns_limit_k_max 31
_diffrn_reflns_limit_k_min -30
_diffrn_reflns_limit_l_max 25
_diffrn_reflns_limit_l_min -24
_diffrn_reflns_number 30408
_diffrn_reflns_theta_full 66.60
_diffrn_reflns_theta_max 66.60
_diffrn_reflns_theta_min 3.89
_exptl_absorpt_coefficient_mu 2.604
_exptl_absorpt_correction_T_max 0.8347
_exptl_absorpt_correction_T_min 0.4466
_exptl_absorpt_correction_type numerical
_exptl_absorpt_process_details 'SADABS-2008/1 - Bruker AXS'
_exptl_crystal_density_diffrn 1.618
_exptl_crystal_density_method 'not measured'
_exptl_crystal_F_000 2280
_exptl_crystal_size_max 0.37
_exptl_crystal_size_mid 0.09
_exptl_crystal_size_min 0.07
_refine_diff_density_max 0.556
_refine_diff_density_min -0.423
_refine_diff_density_rms 0.085
_refine_ls_extinction_coef 0.00024(6)
_refine_ls_extinction_expression Fc^*^=kFc[1+0.001xFc^2^\l^3^/sin(2\q)]^-1/4^
_refine_ls_extinction_method SHELXL
_refine_ls_goodness_of_fit_ref 0.931
_refine_ls_hydrogen_treatment constr
_refine_ls_matrix_type full
_refine_ls_number_parameters 643
_refine_ls_number_reflns 7881
_refine_ls_number_restraints 0
_refine_ls_restrained_S_all 0.931
_refine_ls_R_factor_all 0.1538
_refine_ls_R_factor_gt 0.0681
_refine_ls_shift/su_max 0.001
_refine_ls_shift/su_mean 0.000
_refine_ls_structure_factor_coef Fsqd
_refine_ls_weighting_details 'calc w=1/[\s^2^(Fo^2^)+(0.0943P)^2^+0.0000P] where P=(Fo^2^+2Fc^2^)/3'
_refine_ls_weighting_scheme calc
_refine_ls_wR_factor_gt 0.1576
_refine_ls_wR_factor_ref 0.1998
_reflns_number_gt 3716
_reflns_number_total 8047
_reflns_threshold_expression >2sigma(I)
_cod_data_source_file ic902424z_si_001_1.cif
_cod_data_source_block 7Ni-n-Ni-ch
_cod_depositor_comments
;
The following automatic conversions were performed:

'_symmetry_cell_setting' value 'Monoclinic' changed to 'monoclinic'
according to the built-in table from CIF Core dictionary named
'cif_core.dic' version 2.4.1 from 2010-06-29.

Automatic conversion script
Id: cif_fix_values 1646 2011-03-28 12:23:43Z adriana 
;
_cod_original_cell_volume 4553.4(15)
_cod_database_code 4315557

loop_
_symmetry_equiv_pos_as_xyz
'x, y, z'
'-x+1/2, y+1/2, -z+1/2'
'-x, -y, -z'
'x-1/2, -y-1/2, z-1/2'

loop_
_atom_site_label
_atom_site_type_symbol
_atom_site_fract_x
_atom_site_fract_y
_atom_site_fract_z
_atom_site_U_iso_or_equiv
_atom_site_adp_type
_atom_site_occupancy
_atom_site_symmetry_multiplicity
_atom_site_calc_flag
_atom_site_refinement_flags
_atom_site_disorder_assembly
_atom_site_disorder_group
Ni2 Ni 0.55064(11) 0.81078(4) -0.02418(5) 0.0486(3) Uani 1 1 d . . .
Ni1 Ni 1.07438(12) 0.77275(4) 0.07727(5) 0.0479(3) Uani 1 1 d . . .
P1 P 0.8780(3) 0.09614(8) 0.62210(11) 0.0782(6) Uani 1 1 d . . .
P2 P 0.5467(2) 0.68976(8) 0.26808(9) 0.0615(5) Uani 1 1 d . . .
F1 F 0.7188(8) 0.0916(2) 0.6615(3) 0.167(3) Uani 1 1 d . . .
F2 F 0.9142(9) 0.15026(19) 0.6467(3) 0.144(2) Uani 1 1 d . . .
F3 F 0.9957(8) 0.0725(2) 0.6751(2) 0.130(2) Uani 1 1 d . . .
F6 F 0.7807(6) 0.1190(2) 0.5655(3) 0.124(2) Uani 1 1 d . . .
F5 F 0.8465(6) 0.04236(16) 0.5963(2) 0.1059(18) Uani 1 1 d . . .
F4 F 1.0487(6) 0.09998(17) 0.5823(2) 0.0973(15) Uani 1 1 d . . .
O2 O 1.2533(6) 0.96523(17) 0.0259(2) 0.0708(14) Uani 1 1 d . . .
F12 F 0.6497(6) 0.66491(17) 0.3234(2) 0.0955(16) Uani 1 1 d . . .
O4 O 1.0638(6) 0.60185(17) 0.2156(2) 0.0641(13) Uani 1 1 d . . .
F11 F 0.4455(5) 0.71588(17) 0.21276(19) 0.0839(14) Uani 1 1 d . . .
C33 C 0.4447(8) 0.5728(3) 0.1009(4) 0.072(2) Uani 1 1 d . . .
H33A H 0.3762 0.5477 0.0780 0.086 Uiso 1 1 calc R . .
H33B H 0.3797 0.5832 0.1376 0.086 Uiso 1 1 calc R . .
C35 C 0.9743(7) 1.0133(2) -0.1894(3) 0.0552(18) Uani 1 1 d . . .
H35A H 1.0293 1.0410 -0.2121 0.066 Uiso 1 1 calc R . .
H35B H 0.9637 1.0238 -0.1457 0.066 Uiso 1 1 calc R . .
N9 N 0.4698(7) 0.6182(2) 0.0597(3) 0.0688(17) Uani 1 1 d . . .
H9 H 0.4634 0.6143 0.0193 0.083 Uiso 1 1 calc R . .
N10 N 0.7116(6) 0.9611(2) -0.1899(3) 0.0539(14) Uani 1 1 d . . .
H10 H 0.6637 0.9392 -0.2152 0.065 Uiso 1 1 calc R . .
O3 O 1.0107(5) 0.57504(17) 0.1187(2) 0.0609(13) Uani 1 1 d . . .
O1 O 1.1990(5) 0.93260(16) -0.0674(2) 0.0563(12) Uani 1 1 d . . .
N11 N 0.4456(11) 0.0907(3) 0.7879(4) 0.096(2) Uani 1 1 d . . .
C34 C 0.7973(7) 1.0043(2) -0.2172(3) 0.0559(18) Uani 1 1 d . . .
H6A H 0.7273 1.0346 -0.2109 0.067 Uiso 1 1 calc R . .
H6B H 0.8069 0.9989 -0.2623 0.067 Uiso 1 1 calc R . .
C36 C 1.0859(7) 0.9666(2) -0.1925(3) 0.0536(17) Uani 1 1 d . . .
H5A H 1.0268 0.9385 -0.1722 0.064 Uiso 1 1 calc R . .
H5B H 1.1014 0.9575 -0.2365 0.064 Uiso 1 1 calc R . .
N3 N 1.0920(7) 0.7470(2) 0.1559(2) 0.0560(15) Uani 1 1 d . . .
N4 N 1.1357(7) 0.8331(2) 0.1115(2) 0.0548(14) Uani 1 1 d . . .
N8 N 0.6282(6) 0.8734(2) -0.0008(2) 0.0496(13) Uani 1 1 d . . .
N6 N 0.4652(6) 0.7498(2) -0.0469(2) 0.0489(13) Uani 1 1 d . . .
N7 N 0.5742(6) 0.7928(2) 0.0575(2) 0.0500(13) Uani 1 1 d . . .
N2 N 1.0208(6) 0.71166(19) 0.0424(2) 0.0472(13) Uani 1 1 d . . .
N1 N 1.0484(6) 0.7989(2) -0.0006(2) 0.0472(13) Uani 1 1 d . . .
N5 N 0.5487(6) 0.82660(19) -0.1073(2) 0.0470(13) Uani 1 1 d . . .
C7 C 1.1715(14) 0.8303(4) 0.1786(3) 0.119(4) Uani 1 1 d . . .
H7A H 1.2943 0.8352 0.1862 0.143 Uiso 1 1 calc R . .
H7B H 1.1107 0.8578 0.1997 0.143 Uiso 1 1 calc R . .
C6 C 1.1243(14) 0.7863(3) 0.2029(4) 0.105(4) Uani 1 1 d . . .
H6C H 1.0201 0.7914 0.2270 0.125 Uiso 1 1 calc R . .
H6D H 1.2142 0.7745 0.2318 0.125 Uiso 1 1 calc R . .
C32 C 0.3660(11) 0.1410(3) 0.6909(4) 0.108(3) Uani 1 1 d . . .
H32A H 0.2528 0.1309 0.6765 0.163 Uiso 1 1 calc R . .
H32B H 0.4481 0.1346 0.6583 0.163 Uiso 1 1 calc R . .
H32C H 0.3655 0.1768 0.7010 0.163 Uiso 1 1 calc R . .
C16 C 0.6429(13) 0.8339(3) 0.0961(4) 0.098(3) Uani 1 1 d . . .
H16A H 0.5726 0.8373 0.1334 0.118 Uiso 1 1 calc R . .
H16B H 0.7591 0.8249 0.1099 0.118 Uiso 1 1 calc R . .
C17 C 0.6479(12) 0.8789(3) 0.0665(4) 0.095(3) Uani 1 1 d . . .
H17A H 0.7574 0.8955 0.0760 0.114 Uiso 1 1 calc R . .
H17B H 0.5563 0.9006 0.0821 0.114 Uiso 1 1 calc R . .
C31 C 0.4119(10) 0.1127(3) 0.7449(5) 0.076(2) Uani 1 1 d . . .
C20 C 0.4992(8) 0.6609(3) 0.0811(4) 0.068(2) Uani 1 1 d . . .
H20 H 0.5171 0.6632 0.1246 0.082 Uiso 1 1 calc R . .
C23 C 0.8717(8) 0.4989(2) 0.0922(3) 0.066(2) Uani 1 1 d . . .
H23A H 0.8335 0.4662 0.1086 0.079 Uiso 1 1 calc R . .
H23B H 0.9448 0.4921 0.0563 0.079 Uiso 1 1 calc R . .
C24 C 0.9756(8) 0.5254(2) 0.1417(3) 0.064(2) Uani 1 1 d . . .
H24A H 0.9115 0.5274 0.1807 0.077 Uiso 1 1 calc R . .
H24B H 1.0825 0.5071 0.1500 0.077 Uiso 1 1 calc R . .
C22 C 0.7161(8) 0.5287(3) 0.0699(3) 0.0597(19) Uani 1 1 d . . .
H22A H 0.7541 0.5574 0.0446 0.072 Uiso 1 1 calc R . .
H22B H 0.6447 0.5069 0.0431 0.072 Uiso 1 1 calc R . .
C18 C 0.5621(8) 0.7489(3) 0.0803(3) 0.0585(18) Uani 1 1 d . . .
H18 H 0.5913 0.7448 0.1228 0.070 Uiso 1 1 calc R . .
C21 C 0.6103(8) 0.5481(2) 0.1230(3) 0.0594(19) Uani 1 1 d . . .
H21A H 0.6777 0.5728 0.1471 0.071 Uiso 1 1 calc R . .
H21B H 0.5833 0.5199 0.1509 0.071 Uiso 1 1 calc R . .
C12 C 1.2591(7) 0.9734(3) -0.1619(3) 0.0591(19) Uani 1 1 d . . .
H12A H 1.3302 0.9440 -0.1720 0.071 Uiso 1 1 calc R . .
H12B H 1.3137 1.0033 -0.1798 0.071 Uiso 1 1 calc R . .
C27 C 0.3958(8) 0.7492(3) -0.1108(3) 0.0578(19) Uani 1 1 d . . .
H27A H 0.2781 0.7620 -0.1119 0.069 Uiso 1 1 calc R . .
H27B H 0.3966 0.7148 -0.1278 0.069 Uiso 1 1 calc R . .
C8 C 1.1708(8) 0.8746(3) 0.0821(3) 0.0599(19) Uani 1 1 d . . .
H8 H 1.2111 0.9021 0.1062 0.072 Uiso 1 1 calc R . .
C15 C 0.6603(8) 0.9105(3) -0.0358(3) 0.0569(18) Uani 1 1 d . . .
H15 H 0.6965 0.9407 -0.0164 0.068 Uiso 1 1 calc R . .
C5 C 1.0825(8) 0.7010(3) 0.1727(3) 0.0565(18) Uani 1 1 d . . .
H5 H 1.1002 0.6938 0.2154 0.068 Uiso 1 1 calc R . .
C10 C 1.2056(8) 0.9294(3) -0.0058(3) 0.0577(18) Uani 1 1 d . . .
C19 C 0.5086(8) 0.7060(3) 0.0473(3) 0.0561(18) Uani 1 1 d . . .
C25 C 1.0422(8) 0.6109(3) 0.1610(3) 0.0555(18) Uani 1 1 d . . .
C11 C 1.2560(8) 0.9792(2) -0.0930(3) 0.0574(18) Uani 1 1 d . . .
H11A H 1.3706 0.9873 -0.0768 0.069 Uiso 1 1 calc R . .
H11B H 1.1781 1.0066 -0.0815 0.069 Uiso 1 1 calc R . .
C28 C 0.5088(8) 0.7825(2) -0.1469(3) 0.0568(18) Uani 1 1 d . . .
H28A H 0.6140 0.7645 -0.1576 0.068 Uiso 1 1 calc R . .
H28B H 0.4513 0.7933 -0.1856 0.068 Uiso 1 1 calc R . .
C13 C 0.7020(7) 0.9531(3) -0.1310(3) 0.0535(17) Uani 1 1 d . . .
H13 H 0.7377 0.9800 -0.1051 0.064 Uiso 1 1 calc R . .
C1 C 0.9574(8) 0.7644(2) -0.0430(3) 0.0528(17) Uani 1 1 d . . .
H1A H 0.8336 0.7696 -0.0401 0.063 Uiso 1 1 calc R . .
H1B H 0.9911 0.7707 -0.0862 0.063 Uiso 1 1 calc R . .
C26 C 0.4573(7) 0.7085(3) -0.0152(3) 0.0536(17) Uani 1 1 d . . .
H26 H 0.4154 0.6791 -0.0348 0.064 Uiso 1 1 calc R . .
C3 C 1.0185(7) 0.6685(3) 0.0697(3) 0.0525(17) Uani 1 1 d . . .
H3 H 0.9949 0.6399 0.0448 0.063 Uiso 1 1 calc R . .
C4 C 1.0483(7) 0.6607(3) 0.1334(3) 0.0521(17) Uani 1 1 d . . .
C14 C 0.6465(7) 0.9106(2) -0.1009(3) 0.0494(16) Uani 1 1 d . . .
C2 C 1.0005(8) 0.7132(2) -0.0253(3) 0.0532(17) Uani 1 1 d . . .
H2A H 1.1071 0.7029 -0.0452 0.064 Uiso 1 1 calc R . .
H2B H 0.9095 0.6900 -0.0388 0.064 Uiso 1 1 calc R . .
C9 C 1.1540(8) 0.8820(2) 0.0178(3) 0.0519(17) Uani 1 1 d . . .
C30 C 1.0863(7) 0.8434(2) -0.0202(3) 0.0493(16) Uani 1 1 d . . .
H30 H 1.0673 0.8506 -0.0627 0.059 Uiso 1 1 calc R . .
C29 C 0.5892(7) 0.8677(2) -0.1335(3) 0.0472(16) Uani 1 1 d . . .
H29 H 0.5804 0.8696 -0.1774 0.057 Uiso 1 1 calc R . .
F7 F 0.603(3) 0.7390(5) 0.2967(10) 0.088(8) Uani 0.49(4) 1 d P . .
F10 F 0.383(2) 0.6867(13) 0.3072(9) 0.118(13) Uani 0.49(4) 1 d P . .
F8 F 0.7079(18) 0.6923(13) 0.2280(7) 0.107(11) Uani 0.49(4) 1 d P . .
F9 F 0.500(4) 0.6384(4) 0.2355(7) 0.102(12) Uani 0.49(4) 1 d P . .
F13 F 0.474(5) 0.7351(7) 0.3082(6) 0.123(13) Uani 0.51(4) 1 d P . .
F14 F 0.402(2) 0.6554(10) 0.2835(15) 0.133(14) Uani 0.51(4) 1 d P . .
F16 F 0.6979(19) 0.7262(9) 0.2522(13) 0.109(11) Uani 0.51(4) 1 d P . .
F15 F 0.638(3) 0.6493(8) 0.2276(6) 0.107(8) Uani 0.51(4) 1 d P . .

loop_
_atom_site_aniso_label
_atom_site_aniso_U_11
_atom_site_aniso_U_22
_atom_site_aniso_U_33
_atom_site_aniso_U_23
_atom_site_aniso_U_13
_atom_site_aniso_U_12
Ni2 0.0433(5) 0.0523(7) 0.0500(7) 0.0028(5) -0.0093(4) 0.0021(5)
Ni1 0.0437(5) 0.0509(7) 0.0486(7) 0.0007(5) -0.0128(4) -0.0005(5)
P1 0.1030(16) 0.0521(13) 0.0798(17) 0.0052(12) 0.0066(12) 0.0006(11)
P2 0.0658(11) 0.0684(14) 0.0499(12) 0.0018(10) -0.0113(9) -0.0129(10)
F1 0.170(6) 0.102(5) 0.233(8) 0.004(5) 0.129(5) 0.001(4)
F2 0.219(7) 0.067(4) 0.148(6) -0.035(3) 0.074(5) -0.040(4)
F3 0.167(5) 0.142(5) 0.081(4) 0.039(4) -0.027(3) -0.018(4)
F6 0.103(4) 0.114(4) 0.156(5) 0.037(4) -0.030(3) 0.041(3)
F5 0.104(4) 0.059(3) 0.154(5) -0.017(3) -0.020(3) 0.003(2)
F4 0.087(3) 0.099(4) 0.106(4) 0.029(3) 0.008(3) 0.023(3)
O2 0.098(4) 0.053(3) 0.060(4) -0.004(3) -0.017(3) -0.013(3)
F12 0.121(4) 0.093(4) 0.072(3) 0.025(3) -0.033(3) -0.006(3)
O4 0.069(3) 0.064(3) 0.059(3) 0.012(3) -0.019(2) 0.004(2)
F11 0.074(3) 0.109(4) 0.067(3) 0.013(3) -0.027(2) -0.005(2)
C33 0.064(4) 0.054(5) 0.098(7) 0.021(4) -0.005(4) -0.010(4)
C35 0.050(4) 0.053(4) 0.062(5) 0.010(3) -0.014(3) -0.005(3)
N9 0.063(4) 0.070(5) 0.073(5) 0.008(4) -0.019(3) 0.000(3)
N10 0.055(3) 0.053(4) 0.053(4) 0.000(3) -0.015(3) -0.004(3)
O3 0.058(3) 0.056(3) 0.068(3) 0.004(3) -0.013(2) -0.003(2)
O1 0.069(3) 0.048(3) 0.052(3) 0.003(2) -0.015(2) -0.009(2)
N11 0.129(6) 0.079(6) 0.079(6) 0.002(4) 0.011(5) 0.011(5)
C34 0.058(4) 0.052(4) 0.057(5) 0.018(3) -0.008(3) 0.001(3)
C36 0.050(4) 0.056(4) 0.054(5) 0.001(3) -0.006(3) -0.001(3)
N3 0.077(4) 0.053(4) 0.038(3) 0.002(3) -0.012(3) 0.009(3)
N4 0.066(3) 0.052(4) 0.046(4) -0.003(3) -0.010(3) -0.008(3)
N8 0.051(3) 0.055(4) 0.042(3) -0.007(3) -0.006(2) -0.006(3)
N6 0.044(3) 0.049(3) 0.053(4) 0.000(3) -0.010(2) 0.004(2)
N7 0.056(3) 0.050(4) 0.044(3) 0.007(3) -0.006(2) 0.005(3)
N2 0.047(3) 0.045(3) 0.049(4) 0.002(3) -0.012(2) 0.000(2)
N1 0.047(3) 0.052(4) 0.042(3) 0.000(3) -0.011(2) 0.000(2)
N5 0.047(3) 0.048(3) 0.045(3) 0.002(3) -0.010(2) 0.000(2)
C7 0.216(12) 0.109(8) 0.032(5) 0.010(5) -0.018(6) -0.084(8)
C6 0.216(11) 0.056(6) 0.041(5) -0.008(4) -0.025(6) 0.033(6)
C32 0.108(7) 0.076(7) 0.139(10) 0.011(6) -0.045(6) 0.016(5)
C16 0.175(9) 0.056(6) 0.062(6) -0.006(5) -0.037(6) 0.008(6)
C17 0.145(8) 0.097(7) 0.041(5) 0.010(5) -0.013(5) -0.037(6)
C31 0.070(5) 0.063(6) 0.096(8) -0.007(5) 0.003(5) 0.007(4)
C20 0.055(4) 0.067(6) 0.082(6) -0.017(5) -0.006(4) 0.004(4)
C23 0.064(4) 0.049(5) 0.084(6) 0.009(4) -0.010(4) 0.000(3)
C24 0.057(4) 0.052(5) 0.082(6) 0.019(4) -0.021(4) -0.004(3)
C22 0.058(4) 0.058(5) 0.063(5) 0.007(4) -0.009(3) -0.006(3)
C18 0.061(4) 0.063(5) 0.051(5) -0.001(4) -0.003(3) 0.009(4)
C21 0.056(4) 0.047(4) 0.075(6) 0.004(4) -0.010(3) 0.002(3)
C12 0.049(4) 0.060(5) 0.068(5) 0.013(4) -0.010(3) 0.007(3)
C27 0.054(4) 0.052(4) 0.068(5) 0.004(4) -0.021(3) -0.007(3)
C8 0.065(4) 0.056(5) 0.058(5) -0.015(4) -0.013(3) -0.010(4)
C15 0.056(4) 0.061(5) 0.054(5) -0.003(4) -0.008(3) -0.004(3)
C5 0.063(4) 0.061(5) 0.046(4) 0.005(4) -0.010(3) 0.011(4)
C10 0.062(4) 0.056(5) 0.055(5) -0.005(4) -0.007(3) 0.002(4)
C19 0.056(4) 0.053(5) 0.059(5) 0.016(4) -0.002(3) 0.009(3)
C25 0.047(4) 0.058(5) 0.062(5) -0.002(4) -0.008(3) 0.004(3)
C11 0.057(4) 0.049(4) 0.065(5) -0.002(4) -0.015(3) -0.007(3)
C28 0.067(4) 0.049(4) 0.054(5) -0.005(3) -0.012(3) -0.009(3)
C13 0.050(4) 0.056(5) 0.054(5) -0.003(4) -0.008(3) 0.004(3)
C1 0.061(4) 0.052(4) 0.045(4) -0.002(3) -0.015(3) -0.009(3)
C26 0.047(4) 0.050(4) 0.063(5) 0.004(4) -0.011(3) 0.005(3)
C3 0.043(3) 0.051(4) 0.062(5) -0.010(4) -0.012(3) -0.002(3)
C4 0.048(3) 0.056(5) 0.051(4) 0.002(4) -0.013(3) -0.001(3)
C14 0.048(3) 0.047(4) 0.052(4) 0.001(3) -0.010(3) -0.005(3)
C2 0.059(4) 0.056(4) 0.044(4) -0.001(3) -0.011(3) -0.011(3)
C9 0.056(4) 0.046(4) 0.053(5) -0.004(3) -0.011(3) -0.001(3)
C30 0.048(3) 0.049(4) 0.050(4) -0.002(3) -0.013(3) 0.005(3)
C29 0.049(3) 0.052(4) 0.040(4) 0.001(3) -0.012(3) -0.001(3)
F7 0.118(16) 0.053(7) 0.092(13) -0.011(8) -0.051(11) -0.010(9)
F10 0.076(7) 0.21(4) 0.070(10) 0.035(14) 0.014(6) 0.018(14)
F8 0.081(9) 0.16(3) 0.082(10) 0.030(13) 0.022(7) 0.045(14)
F9 0.19(3) 0.056(7) 0.061(10) 0.001(6) -0.054(13) -0.026(10)
F13 0.24(3) 0.073(12) 0.051(7) 0.004(6) 0.009(11) 0.062(18)
F14 0.065(8) 0.125(18) 0.21(4) 0.084(19) 0.001(12) -0.030(9)
F16 0.068(9) 0.101(14) 0.16(3) 0.052(15) -0.025(11) -0.015(9)
F15 0.15(2) 0.089(14) 0.084(9) -0.018(8) -0.003(9) 0.026(14)

loop_
_atom_type_symbol
_atom_type_description
_atom_type_scat_dispersion_real
_atom_type_scat_dispersion_imag
_atom_type_scat_source
C C 0.0181 0.0091 'International Tables Vol C Tables 4.2.6.8 and 6.1.1.4'
H H 0.0000 0.0000 'International Tables Vol C Tables 4.2.6.8 and 6.1.1.4'
N N 0.0311 0.0180 'International Tables Vol C Tables 4.2.6.8 and 6.1.1.4'
O O 0.0492 0.0322 'International Tables Vol C Tables 4.2.6.8 and 6.1.1.4'
F F 0.0727 0.0534 'International Tables Vol C Tables 4.2.6.8 and 6.1.1.4'
P P 0.2955 0.4335 'International Tables Vol C Tables 4.2.6.8 and 6.1.1.4'
Ni Ni -3.0029 0.5091 'International Tables Vol C Tables 4.2.6.8 and 6.1.1.4'

loop_
_geom_angle_atom_site_label_1
_geom_angle_atom_site_label_2
_geom_angle_atom_site_label_3
_geom_angle
_geom_angle_site_symmetry_1
_geom_angle_site_symmetry_3
_geom_angle_publ_flag
N6 Ni2 N7 93.3(2) . . ?
N6 Ni2 N5 86.8(2) . . ?
N7 Ni2 N5 174.3(2) . . ?
N6 Ni2 N8 177.7(2) . . ?
N7 Ni2 N8 86.8(2) . . ?
N5 Ni2 N8 93.3(2) . . ?
N1 Ni1 N4 93.5(2) . . ?
N1 Ni1 N3 177.8(2) . . ?
N4 Ni1 N3 86.5(3) . . ?
N1 Ni1 N2 86.5(2) . . ?
N4 Ni1 N2 178.0(2) . . ?
N3 Ni1 N2 93.5(2) . . ?
F1 P1 F5 89.9(3) . . ?
F1 P1 F6 93.9(4) . . ?
F5 P1 F6 90.2(3) . . ?
F1 P1 F2 91.8(3) . . ?
F5 P1 F2 178.3(4) . . ?
F6 P1 F2 89.5(3) . . ?
F1 P1 F3 92.5(4) . . ?
F5 P1 F3 88.9(3) . . ?
F6 P1 F3 173.6(4) . . ?
F2 P1 F3 91.1(4) . . ?
F1 P1 F4 178.3(4) . . ?
F5 P1 F4 89.9(3) . . ?
F6 P1 F4 87.9(3) . . ?
F2 P1 F4 88.4(3) . . ?
F3 P1 F4 85.7(3) . . ?
F14 P2 F7 131.0(10) . . ?
F14 P2 F8 141.4(10) . . ?
F7 P2 F8 87.3(8) . . ?
F14 P2 F10 37.7(9) . . ?
F7 P2 F10 93.7(9) . . ?
F8 P2 F10 178.8(10) . . ?
F14 P2 F15 93.4(9) . . ?
F7 P2 F15 133.6(8) . . ?
F8 P2 F15 48.2(7) . . ?
F10 P2 F15 131.0(10) . . ?
F14 P2 F9 53.0(8) . . ?
F7 P2 F9 176.0(9) . . ?
F8 P2 F9 88.8(9) . . ?
F10 P2 F9 90.3(9) . . ?
F15 P2 F9 42.5(6) . . ?
F14 P2 F16 179.5(11) . . ?
F7 P2 F16 48.6(7) . . ?
F8 P2 F16 39.1(6) . . ?
F10 P2 F16 141.8(10) . . ?
F15 P2 F16 87.1(8) . . ?
F9 P2 F16 127.5(9) . . ?
F14 P2 F12 87.8(8) . . ?
F7 P2 F12 84.9(5) . . ?
F8 P2 F12 91.4(6) . . ?
F10 P2 F12 89.5(8) . . ?
F15 P2 F12 84.2(6) . . ?
F9 P2 F12 95.0(5) . . ?
F16 P2 F12 92.3(6) . . ?
F14 P2 F11 93.4(8) . . ?
F7 P2 F11 93.9(5) . . ?
F8 P2 F11 88.1(6) . . ?
F10 P2 F11 91.0(8) . . ?
F15 P2 F11 96.4(6) . . ?
F9 P2 F11 86.2(5) . . ?
F16 P2 F11 86.5(6) . . ?
F12 P2 F11 178.7(3) . . ?
F14 P2 F13 93.4(9) . . ?
F7 P2 F13 39.6(7) . . ?
F8 P2 F13 125.0(9) . . ?
F10 P2 F13 55.8(9) . . ?
F15 P2 F13 173.1(9) . . ?
F9 P2 F13 144.3(10) . . ?
F16 P2 F13 86.1(8) . . ?
F12 P2 F13 95.3(7) . . ?
F11 P2 F13 84.0(7) . . ?
N9 C33 C21 114.0(5) . . ?
N9 C33 H33A 108.7 . . ?
C21 C33 H33A 108.7 . . ?
N9 C33 H33B 108.7 . . ?
C21 C33 H33B 108.7 . . ?
H33A C33 H33B 107.6 . . ?
C36 C35 C34 112.2(5) . . ?
C36 C35 H35A 109.2 . . ?
C34 C35 H35A 109.2 . . ?
C36 C35 H35B 109.2 . . ?
C34 C35 H35B 109.2 . . ?
H35A C35 H35B 107.9 . . ?
C20 N9 C33 122.3(7) . . ?
C20 N9 H9 118.8 . . ?
C33 N9 H9 118.8 . . ?
C13 N10 C34 124.0(6) . . ?
C13 N10 H10 118.0 . . ?
C34 N10 H10 118.0 . . ?
C25 O3 C24 117.0(6) . . ?
C10 O1 C11 115.6(5) . . ?
N10 C34 C35 113.0(5) . . ?
N10 C34 H6A 109.0 . . ?
C35 C34 H6A 109.0 . . ?
N10 C34 H6B 109.0 . . ?
C35 C34 H6B 109.0 . . ?
H6A C34 H6B 107.8 . . ?
C12 C36 C35 113.6(5) . . ?
C12 C36 H5A 108.9 . . ?
C35 C36 H5A 108.9 . . ?
C12 C36 H5B 108.9 . . ?
C35 C36 H5B 108.9 . . ?
H5A C36 H5B 107.7 . . ?
C5 N3 C6 119.6(6) . . ?
C5 N3 Ni1 128.1(5) . . ?
C6 N3 Ni1 112.3(5) . . ?
C8 N4 C7 118.8(6) . . ?
C8 N4 Ni1 127.1(5) . . ?
C7 N4 Ni1 113.4(5) . . ?
C15 N8 C17 119.4(6) . . ?
C15 N8 Ni2 127.5(5) . . ?
C17 N8 Ni2 113.0(5) . . ?
C26 N6 C27 117.7(5) . . ?
C26 N6 Ni2 129.3(5) . . ?
C27 N6 Ni2 113.0(4) . . ?
C18 N7 C16 119.5(6) . . ?
C18 N7 Ni2 127.2(5) . . ?
C16 N7 Ni2 112.4(5) . . ?
C3 N2 C2 118.5(5) . . ?
C3 N2 Ni1 127.3(5) . . ?
C2 N2 Ni1 113.8(4) . . ?
C30 N1 C1 118.8(5) . . ?
C30 N1 Ni1 128.7(4) . . ?
C1 N1 Ni1 112.3(4) . . ?
C29 N5 C28 118.5(5) . . ?
C29 N5 Ni2 129.1(4) . . ?
C28 N5 Ni2 112.2(4) . . ?
C6 C7 N4 112.2(7) . . ?
C6 C7 H7A 109.2 . . ?
N4 C7 H7A 109.2 . . ?
C6 C7 H7B 109.2 . . ?
N4 C7 H7B 109.2 . . ?
H7A C7 H7B 107.9 . . ?
C7 C6 N3 113.5(7) . . ?
C7 C6 H6C 108.9 . . ?
N3 C6 H6C 108.9 . . ?
C7 C6 H6D 108.9 . . ?
N3 C6 H6D 108.9 . . ?
H6C C6 H6D 107.7 . . ?
C31 C32 H32A 109.5 . . ?
C31 C32 H32B 109.5 . . ?
H32A C32 H32B 109.5 . . ?
C31 C32 H32C 109.5 . . ?
H32A C32 H32C 109.5 . . ?
H32B C32 H32C 109.5 . . ?
C17 C16 N7 113.7(7) . . ?
C17 C16 H16A 108.8 . . ?
N7 C16 H16A 108.8 . . ?
C17 C16 H16B 108.8 . . ?
N7 C16 H16B 108.8 . . ?
H16A C16 H16B 107.7 . . ?
C16 C17 N8 111.9(7) . . ?
C16 C17 H17A 109.2 . . ?
N8 C17 H17A 109.2 . . ?
C16 C17 H17B 109.2 . . ?
N8 C17 H17B 109.2 . . ?
H17A C17 H17B 107.9 . . ?
N11 C31 C32 178.8(11) . . ?
N9 C20 C19 126.6(8) . . ?
N9 C20 H20 116.7 . . ?
C19 C20 H20 116.7 . . ?
C24 C23 C22 113.7(6) . . ?
C24 C23 H23A 108.8 . . ?
C22 C23 H23A 108.8 . . ?
C24 C23 H23B 108.8 . . ?
C22 C23 H23B 108.8 . . ?
H23A C23 H23B 107.7 . . ?
O3 C24 C23 106.9(5) . . ?
O3 C24 H24A 110.3 . . ?
C23 C24 H24A 110.3 . . ?
O3 C24 H24B 110.3 . . ?
C23 C24 H24B 110.3 . . ?
H24A C24 H24B 108.6 . . ?
C21 C22 C23 112.7(6) . . ?
C21 C22 H22A 109.1 . . ?
C23 C22 H22A 109.1 . . ?
C21 C22 H22B 109.1 . . ?
C23 C22 H22B 109.1 . . ?
H22A C22 H22B 107.8 . . ?
N7 C18 C19 125.0(7) . . ?
N7 C18 H18 117.5 . . ?
C19 C18 H18 117.5 . . ?
C22 C21 C33 112.8(6) . . ?
C22 C21 H21A 109.0 . . ?
C33 C21 H21A 109.0 . . ?
C22 C21 H21B 109.0 . . ?
C33 C21 H21B 109.0 . . ?
H21A C21 H21B 107.8 . . ?
C11 C12 C36 114.6(6) . . ?
C11 C12 H12A 108.6 . . ?
C36 C12 H12A 108.6 . . ?
C11 C12 H12B 108.6 . . ?
C36 C12 H12B 108.6 . . ?
H12A C12 H12B 107.6 . . ?
N6 C27 C28 105.5(5) . . ?
N6 C27 H27A 110.7 . . ?
C28 C27 H27A 110.7 . . ?
N6 C27 H27B 110.7 . . ?
C28 C27 H27B 110.7 . . ?
H27A C27 H27B 108.8 . . ?
N4 C8 C9 125.5(6) . . ?
N4 C8 H8 117.2 . . ?
C9 C8 H8 117.2 . . ?
N8 C15 C14 125.5(7) . . ?
N8 C15 H15 117.2 . . ?
C14 C15 H15 117.2 . . ?
N3 C5 C4 125.2(6) . . ?
N3 C5 H5 117.4 . . ?
C4 C5 H5 117.4 . . ?
O2 C10 O1 120.9(7) . . ?
O2 C10 C9 125.2(7) . . ?
O1 C10 C9 113.9(6) . . ?
C26 C19 C18 121.7(6) . . ?
C26 C19 C20 121.5(7) . . ?
C18 C19 C20 116.7(7) . . ?
O4 C25 O3 122.8(7) . . ?
O4 C25 C4 125.0(7) . . ?
O3 C25 C4 112.2(6) . . ?
O1 C11 C12 107.7(5) . . ?
O1 C11 H11A 110.2 . . ?
C12 C11 H11A 110.2 . . ?
O1 C11 H11B 110.2 . . ?
C12 C11 H11B 110.2 . . ?
H11A C11 H11B 108.5 . . ?
N5 C28 C27 107.2(6) . . ?
N5 C28 H28A 110.3 . . ?
C27 C28 H28A 110.3 . . ?
N5 C28 H28B 110.3 . . ?
C27 C28 H28B 110.3 . . ?
H28A C28 H28B 108.5 . . ?
N10 C13 C14 128.5(6) . . ?
N10 C13 H13 115.7 . . ?
C14 C13 H13 115.7 . . ?
C2 C1 N1 108.2(5) . . ?
C2 C1 H1A 110.1 . . ?
N1 C1 H1A 110.1 . . ?
C2 C1 H1B 110.1 . . ?
N1 C1 H1B 110.1 . . ?
H1A C1 H1B 108.4 . . ?
N6 C26 C19 122.2(6) . . ?
N6 C26 H26 118.9 . . ?
C19 C26 H26 118.9 . . ?
N2 C3 C4 125.0(6) . . ?
N2 C3 H3 117.5 . . ?
C4 C3 H3 117.5 . . ?
C5 C4 C3 120.6(6) . . ?
C5 C4 C25 117.4(6) . . ?
C3 C4 C25 121.9(6) . . ?
C13 C14 C15 116.9(6) . . ?
C13 C14 C29 121.9(6) . . ?
C15 C14 C29 121.1(6) . . ?
C1 C2 N2 108.0(5) . . ?
C1 C2 H2A 110.1 . . ?
N2 C2 H2A 110.1 . . ?
C1 C2 H2B 110.1 . . ?
N2 C2 H2B 110.1 . . ?
H2A C2 H2B 108.4 . . ?
C8 C9 C30 119.9(6) . . ?
C8 C9 C10 117.0(6) . . ?
C30 C9 C10 123.1(6) . . ?
N1 C30 C9 124.4(6) . . ?
N1 C30 H30 117.8 . . ?
C9 C30 H30 117.8 . . ?
N5 C29 C14 123.6(6) . . ?
N5 C29 H29 118.2 . . ?
C14 C29 H29 118.2 . . ?
F13 F7 F16 136.9(17) . . ?
F13 F7 P2 74.5(12) . . ?
F16 F7 P2 68.4(8) . . ?
F14 F10 F13 132(2) . . ?
F14 F10 P2 68.1(15) . . ?
F13 F10 P2 63.5(9) . . ?
F16 F8 F15 138.1(19) . . ?
F16 F8 P2 72.0(12) . . ?
F15 F8 P2 66.6(9) . . ?
F15 F9 F14 125.1(14) . . ?
F15 F9 P2 68.2(8) . . ?
F14 F9 P2 60.7(8) . . ?
F7 F13 F10 123.6(17) . . ?
F7 F13 P2 65.9(11) . . ?
F10 F13 P2 60.7(8) . . ?
F10 F14 F9 139(2) . . ?
F10 F14 P2 74.1(17) . . ?
F9 F14 P2 66.4(8) . . ?
F8 F16 F7 131.1(19) . . ?
F8 F16 P2 68.9(12) . . ?
F7 F16 P2 63.1(9) . . ?
F9 F15 F8 130.1(15) . . ?
F9 F15 P2 69.3(10) . . ?
F8 F15 P2 65.1(8) . . ?

loop_
_geom_bond_atom_site_label_1
_geom_bond_atom_site_label_2
_geom_bond_distance
_geom_bond_site_symmetry_2
_geom_bond_publ_flag
Ni2 N6 1.826(5) . ?
Ni2 N7 1.835(5) . ?
Ni2 N5 1.845(5) . ?
Ni2 N8 1.846(5) . ?
Ni1 N1 1.831(5) . ?
Ni1 N4 1.835(5) . ?
Ni1 N3 1.837(5) . ?
Ni1 N2 1.842(5) . ?
P1 F1 1.534(6) . ?
P1 F5 1.558(5) . ?
P1 F6 1.559(5) . ?
P1 F2 1.563(5) . ?
P1 F3 1.595(5) . ?
P1 F4 1.613(5) . ?
P2 F14 1.505(15) . ?
P2 F7 1.517(13) . ?
P2 F8 1.552(13) . ?
P2 F10 1.560(16) . ?
P2 F15 1.570(12) . ?
P2 F9 1.581(10) . ?
P2 F16 1.582(13) . ?
P2 F12 1.582(4) . ?
P2 F11 1.589(4) . ?
P2 F13 1.601(13) . ?
O2 C10 1.231(7) . ?
O4 C25 1.214(7) . ?
C33 N9 1.517(8) . ?
C33 C21 1.534(8) . ?
C33 H33A 0.9900 . ?
C33 H33B 0.9900 . ?
C35 C36 1.529(8) . ?
C35 C34 1.532(8) . ?
C35 H35A 0.9900 . ?
C35 H35B 0.9900 . ?
N9 C20 1.250(8) . ?
N9 H9 0.8800 . ?
N10 C13 1.294(7) . ?
N10 C34 1.465(7) . ?
N10 H10 0.8800 . ?
O3 C25 1.344(8) . ?
O3 C24 1.443(7) . ?
O1 C10 1.335(8) . ?
O1 C11 1.435(7) . ?
N11 C31 1.128(10) . ?
C34 H6A 0.9900 . ?
C34 H6B 0.9900 . ?
C36 C12 1.521(7) . ?
C36 H5A 0.9900 . ?
C36 H5B 0.9900 . ?
N3 C5 1.282(8) . ?
N3 C6 1.479(9) . ?
N4 C8 1.308(8) . ?
N4 C7 1.475(8) . ?
N8 C15 1.274(8) . ?
N8 C17 1.469(8) . ?
N6 C26 1.299(8) . ?
N6 C27 1.478(7) . ?
N7 C18 1.275(8) . ?
N7 C16 1.475(9) . ?
N2 C3 1.293(8) . ?
N2 C2 1.471(7) . ?
N1 C30 1.297(8) . ?
N1 C1 1.478(7) . ?
N5 C29 1.277(7) . ?
N5 C28 1.486(7) . ?
C7 C6 1.342(10) . ?
C7 H7A 0.9900 . ?
C7 H7B 0.9900 . ?
C6 H6C 0.9900 . ?
C6 H6D 0.9900 . ?
C32 C31 1.432(11) . ?
C32 H32A 0.9800 . ?
C32 H32B 0.9800 . ?
C32 H32C 0.9800 . ?
C16 C17 1.361(10) . ?
C16 H16A 0.9900 . ?
C16 H16B 0.9900 . ?
C17 H17A 0.9900 . ?
C17 H17B 0.9900 . ?
C20 C19 1.411(10) . ?
C20 H20 0.9500 . ?
C23 C24 1.515(9) . ?
C23 C22 1.535(8) . ?
C23 H23A 0.9900 . ?
C23 H23B 0.9900 . ?
C24 H24A 0.9900 . ?
C24 H24B 0.9900 . ?
C22 C21 1.522(9) . ?
C22 H22A 0.9900 . ?
C22 H22B 0.9900 . ?
C18 C19 1.411(9) . ?
C18 H18 0.9500 . ?
C21 H21A 0.9900 . ?
C21 H21B 0.9900 . ?
C12 C11 1.499(9) . ?
C12 H12A 0.9900 . ?
C12 H12B 0.9900 . ?
C27 C28 1.487(9) . ?
C27 H27A 0.9900 . ?
C27 H27B 0.9900 . ?
C8 C9 1.409(9) . ?
C8 H8 0.9500 . ?
C15 C14 1.408(8) . ?
C15 H15 0.9500 . ?
C5 C4 1.393(9) . ?
C5 H5 0.9500 . ?
C10 C9 1.425(9) . ?
C19 C26 1.405(9) . ?
C25 C4 1.458(9) . ?
C11 H11A 0.9900 . ?
C11 H11B 0.9900 . ?
C28 H28A 0.9900 . ?
C28 H28B 0.9900 . ?
C13 C14 1.383(8) . ?
C13 H13 0.9500 . ?
C1 C2 1.457(8) . ?
C1 H1A 0.9900 . ?
C1 H1B 0.9900 . ?
C26 H26 0.9500 . ?
C3 C4 1.410(8) . ?
C3 H3 0.9500 . ?
C14 C29 1.416(8) . ?
C2 H2A 0.9900 . ?
C2 H2B 0.9900 . ?
C9 C30 1.417(8) . ?
C30 H30 0.9500 . ?
C29 H29 0.9500 . ?
F7 F13 1.06(2) . ?
F7 F16 1.276(19) . ?
F10 F14 0.99(2) . ?
F10 F13 1.48(2) . ?
F8 F16 1.048(16) . ?
F8 F15 1.275(19) . ?
F9 F15 1.141(17) . ?
F9 F14 1.38(2) . ?

loop_
_geom_torsion_atom_site_label_1
_geom_torsion_atom_site_label_2
_geom_torsion_atom_site_label_3
_geom_torsion_atom_site_label_4
_geom_torsion
_geom_torsion_site_symmetry_1
_geom_torsion_site_symmetry_2
_geom_torsion_site_symmetry_3
_geom_torsion_site_symmetry_4
_geom_torsion_publ_flag
C21 C33 N9 C20 -83.0(9) . . . . ?
C13 N10 C34 C35 47.9(9) . . . . ?
C36 C35 C34 N10 54.0(8) . . . . ?
C34 C35 C36 C12 -176.6(6) . . . . ?
N1 Ni1 N3 C5 96(7) . . . . ?
N4 Ni1 N3 C5 -172.6(6) . . . . ?
N2 Ni1 N3 C5 5.4(6) . . . . ?
N1 Ni1 N3 C6 -86(7) . . . . ?
N4 Ni1 N3 C6 6.1(6) . . . . ?
N2 Ni1 N3 C6 -175.9(6) . . . . ?
N1 Ni1 N4 C8 -9.6(6) . . . . ?
N3 Ni1 N4 C8 172.5(6) . . . . ?
N2 Ni1 N4 C8 82(7) . . . . ?
N1 Ni1 N4 C7 179.9(6) . . . . ?
N3 Ni1 N4 C7 2.1(6) . . . . ?
N2 Ni1 N4 C7 -88(7) . . . . ?
N6 Ni2 N8 C15 -90(6) . . . . ?
N7 Ni2 N8 C15 175.2(6) . . . . ?
N5 Ni2 N8 C15 0.9(6) . . . . ?
N6 Ni2 N8 C17 88(6) . . . . ?
N7 Ni2 N8 C17 -6.6(5) . . . . ?
N5 Ni2 N8 C17 179.1(5) . . . . ?
N7 Ni2 N6 C26 -10.1(6) . . . . ?
N5 Ni2 N6 C26 164.2(6) . . . . ?
N8 Ni2 N6 C26 -104(6) . . . . ?
N7 Ni2 N6 C27 169.6(4) . . . . ?
N5 Ni2 N6 C27 -16.1(4) . . . . ?
N8 Ni2 N6 C27 75(6) . . . . ?
N6 Ni2 N7 C18 11.6(6) . . . . ?
N5 Ni2 N7 C18 -79(3) . . . . ?
N8 Ni2 N7 C18 -170.7(6) . . . . ?
N6 Ni2 N7 C16 -179.5(5) . . . . ?
N5 Ni2 N7 C16 89(3) . . . . ?
N8 Ni2 N7 C16 -1.8(5) . . . . ?
N1 Ni1 N2 C3 176.5(6) . . . . ?
N4 Ni1 N2 C3 85(7) . . . . ?
N3 Ni1 N2 C3 -5.7(6) . . . . ?
N1 Ni1 N2 C2 4.8(4) . . . . ?
N4 Ni1 N2 C2 -87(7) . . . . ?
N3 Ni1 N2 C2 -177.4(4) . . . . ?
N4 Ni1 N1 C30 7.8(6) . . . . ?
N3 Ni1 N1 C30 100(7) . . . . ?
N2 Ni1 N1 C30 -170.2(5) . . . . ?
N4 Ni1 N1 C1 -166.2(4) . . . . ?
N3 Ni1 N1 C1 -74(7) . . . . ?
N2 Ni1 N1 C1 15.9(4) . . . . ?
N6 Ni2 N5 C29 177.5(6) . . . . ?
N7 Ni2 N5 C29 -91(2) . . . . ?
N8 Ni2 N5 C29 -0.1(6) . . . . ?
N6 Ni2 N5 C28 -8.7(4) . . . . ?
N7 Ni2 N5 C28 83(2) . . . . ?
N8 Ni2 N5 C28 173.7(4) . . . . ?
C8 N4 C7 C6 178.0(9) . . . . ?
Ni1 N4 C7 C6 -10.6(12) . . . . ?
N4 C7 C6 N3 15.5(14) . . . . ?
C5 N3 C6 C7 164.8(9) . . . . ?
Ni1 N3 C6 C7 -14.0(12) . . . . ?
C18 N7 C16 C17 -179.5(8) . . . . ?
Ni2 N7 C16 C17 10.6(11) . . . . ?
N7 C16 C17 N8 -15.7(12) . . . . ?
C15 N8 C17 C16 -167.4(8) . . . . ?
Ni2 N8 C17 C16 14.2(10) . . . . ?
C33 N9 C20 C19 -173.6(6) . . . . ?
C25 O3 C24 C23 155.2(5) . . . . ?
C22 C23 C24 O3 -51.7(8) . . . . ?
C24 C23 C22 C21 -49.4(8) . . . . ?
C16 N7 C18 C19 -175.9(7) . . . . ?
Ni2 N7 C18 C19 -7.6(10) . . . . ?
C23 C22 C21 C33 -173.7(5) . . . . ?
N9 C33 C21 C22 -61.1(8) . . . . ?
C35 C36 C12 C11 67.9(8) . . . . ?
C26 N6 C27 C28 -144.2(6) . . . . ?
Ni2 N6 C27 C28 36.0(6) . . . . ?
C7 N4 C8 C9 175.8(7) . . . . ?
Ni1 N4 C8 C9 5.8(10) . . . . ?
C17 N8 C15 C14 -179.9(7) . . . . ?
Ni2 N8 C15 C14 -1.7(10) . . . . ?
C6 N3 C5 C4 178.2(7) . . . . ?
Ni1 N3 C5 C4 -3.2(10) . . . . ?
C11 O1 C10 O2 2.0(9) . . . . ?
C11 O1 C10 C9 -177.8(5) . . . . ?
N7 C18 C19 C26 -2.2(11) . . . . ?
N7 C18 C19 C20 -178.4(6) . . . . ?
N9 C20 C19 C26 10.7(11) . . . . ?
N9 C20 C19 C18 -173.1(7) . . . . ?
C24 O3 C25 O4 10.0(9) . . . . ?
C24 O3 C25 C4 -170.6(5) . . . . ?
C10 O1 C11 C12 173.2(5) . . . . ?
C36 C12 C11 O1 66.5(7) . . . . ?
C29 N5 C28 C27 -154.9(5) . . . . ?
Ni2 N5 C28 C27 30.6(6) . . . . ?
N6 C27 C28 N5 -40.8(7) . . . . ?
C34 N10 C13 C14 -169.8(6) . . . . ?
C30 N1 C1 C2 152.6(6) . . . . ?
Ni1 N1 C1 C2 -32.8(6) . . . . ?
C27 N6 C26 C19 -175.5(6) . . . . ?
Ni2 N6 C26 C19 4.2(9) . . . . ?
C18 C19 C26 N6 4.0(10) . . . . ?
C20 C19 C26 N6 180.0(6) . . . . ?
C2 N2 C3 C4 175.2(6) . . . . ?
Ni1 N2 C3 C4 3.8(9) . . . . ?
N3 C5 C4 C3 -0.8(10) . . . . ?
N3 C5 C4 C25 -179.9(6) . . . . ?
N2 C3 C4 C5 0.5(10) . . . . ?
N2 C3 C4 C25 179.5(6) . . . . ?
O4 C25 C4 C5 0.3(10) . . . . ?
O3 C25 C4 C5 -179.1(5) . . . . ?
O4 C25 C4 C3 -178.7(6) . . . . ?
O3 C25 C4 C3 1.8(9) . . . . ?
N10 C13 C14 C15 175.7(6) . . . . ?
N10 C13 C14 C29 -0.2(10) . . . . ?
N8 C15 C14 C13 -174.2(6) . . . . ?
N8 C15 C14 C29 1.7(10) . . . . ?
N1 C1 C2 N2 35.0(7) . . . . ?
C3 N2 C2 C1 163.5(5) . . . . ?
Ni1 N2 C2 C1 -24.0(6) . . . . ?
N4 C8 C9 C30 3.3(10) . . . . ?
N4 C8 C9 C10 -177.4(6) . . . . ?
O2 C10 C9 C8 -4.9(10) . . . . ?
O1 C10 C9 C8 175.0(5) . . . . ?
O2 C10 C9 C30 174.3(6) . . . . ?
O1 C10 C9 C30 -5.8(9) . . . . ?
C1 N1 C30 C9 171.9(6) . . . . ?
Ni1 N1 C30 C9 -1.8(9) . . . . ?
C8 C9 C30 N1 -5.4(10) . . . . ?
C10 C9 C30 N1 175.4(6) . . . . ?
C28 N5 C29 C14 -173.3(5) . . . . ?
Ni2 N5 C29 C14 0.2(9) . . . . ?
C13 C14 C29 N5 174.8(6) . . . . ?
C15 C14 C29 N5 -0.9(10) . . . . ?
F14 P2 F7 F13 -22.1(17) . . . . ?
F8 P2 F7 F13 163.7(15) . . . . ?
F10 P2 F7 F13 -15.5(16) . . . . ?
F15 P2 F7 F13 178.3(11) . . . . ?
F9 P2 F7 F13 166(9) . . . . ?
F16 P2 F7 F13 157.7(16) . . . . ?
F12 P2 F7 F13 -104.7(13) . . . . ?
F11 P2 F7 F13 75.8(13) . . . . ?
F14 P2 F7 F16 -179.8(12) . . . . ?
F8 P2 F7 F16 6.1(11) . . . . ?
F10 P2 F7 F16 -173.2(11) . . . . ?
F15 P2 F7 F16 20.7(13) . . . . ?
F9 P2 F7 F16 9(10) . . . . ?
F12 P2 F7 F16 97.7(8) . . . . ?
F11 P2 F7 F16 -81.9(8) . . . . ?
F13 P2 F7 F16 -157.7(16) . . . . ?
F7 P2 F10 F14 -172(2) . . . . ?
F8 P2 F10 F14 46(49) . . . . ?
F15 P2 F10 F14 -5(3) . . . . ?
F9 P2 F10 F14 8(2) . . . . ?
F16 P2 F10 F14 179.9(15) . . . . ?
F12 P2 F10 F14 -87(2) . . . . ?
F11 P2 F10 F14 94(2) . . . . ?
F13 P2 F10 F14 176(3) . . . . ?
F14 P2 F10 F13 -176(3) . . . . ?
F7 P2 F10 F13 11.9(13) . . . . ?
F8 P2 F10 F13 -130(47) . . . . ?
F15 P2 F10 F13 178.6(9) . . . . ?
F9 P2 F10 F13 -168.2(10) . . . . ?
F16 P2 F10 F13 4(2) . . . . ?
F12 P2 F10 F13 96.8(11) . . . . ?
F11 P2 F10 F13 -82.0(11) . . . . ?
F14 P2 F8 F16 179.9(15) . . . . ?
F7 P2 F8 F16 -7.2(13) . . . . ?
F10 P2 F8 F16 135(47) . . . . ?
F15 P2 F8 F16 -173.0(18) . . . . ?
F9 P2 F8 F16 173.0(15) . . . . ?
F12 P2 F8 F16 -92.0(13) . . . . ?
F11 P2 F8 F16 86.8(13) . . . . ?
F13 P2 F8 F16 5(2) . . . . ?
F14 P2 F8 F15 -7(2) . . . . ?
F7 P2 F8 F15 165.8(10) . . . . ?
F10 P2 F8 F15 -52(48) . . . . ?
F9 P2 F8 F15 -14.0(9) . . . . ?
F16 P2 F8 F15 173.0(19) . . . . ?
F12 P2 F8 F15 81.0(9) . . . . ?
F11 P2 F8 F15 -100.2(9) . . . . ?
F13 P2 F8 F15 178.4(9) . . . . ?
F14 P2 F9 F15 -159.1(15) . . . . ?
F7 P2 F9 F15 13(10) . . . . ?
F8 P2 F9 F15 15.5(10) . . . . ?
F10 P2 F9 F15 -165.2(12) . . . . ?
F16 P2 F9 F15 21.1(14) . . . . ?
F12 P2 F9 F15 -75.7(9) . . . . ?
F11 P2 F9 F15 103.7(9) . . . . ?
F13 P2 F9 F15 177.9(11) . . . . ?
F7 P2 F9 F14 172(9) . . . . ?
F8 P2 F9 F14 174.6(13) . . . . ?
F10 P2 F9 F14 -6.1(17) . . . . ?
F15 P2 F9 F14 159.1(15) . . . . ?
F16 P2 F9 F14 -179.8(11) . . . . ?
F12 P2 F9 F14 83.4(11) . . . . ?
F11 P2 F9 F14 -97.1(11) . . . . ?
F13 P2 F9 F14 -22.9(15) . . . . ?
F16 F7 F13 F10 51(4) . . . . ?
P2 F7 F13 F10 20(2) . . . . ?
F16 F7 F13 P2 31(2) . . . . ?
F14 F10 F13 F7 -25(5) . . . . ?
P2 F10 F13 F7 -21(2) . . . . ?
F14 F10 F13 P2 -5(4) . . . . ?
F14 P2 F13 F7 163.4(13) . . . . ?
F8 P2 F13 F7 -20.0(18) . . . . ?
F10 P2 F13 F7 161(2) . . . . ?
F15 P2 F13 F7 -10(7) . . . . ?
F9 P2 F13 F7 -178.4(11) . . . . ?
F16 P2 F13 F7 -16.6(12) . . . . ?
F12 P2 F13 F7 75.4(12) . . . . ?
F11 P2 F13 F7 -103.5(12) . . . . ?
F14 P2 F13 F10 2.3(18) . . . . ?
F7 P2 F13 F10 -161(2) . . . . ?
F8 P2 F13 F10 178.9(10) . . . . ?
F15 P2 F13 F10 -171(6) . . . . ?
F9 P2 F13 F10 20.5(17) . . . . ?
F16 P2 F13 F10 -177.7(14) . . . . ?
F12 P2 F13 F10 -85.7(12) . . . . ?
F11 P2 F13 F10 95.4(12) . . . . ?
F13 F10 F14 F9 -10(7) . . . . ?
P2 F10 F14 F9 -14(4) . . . . ?
F13 F10 F14 P2 5(4) . . . . ?
F15 F9 F14 F10 39(5) . . . . ?
P2 F9 F14 F10 15(4) . . . . ?
F15 F9 F14 P2 23.9(17) . . . . ?
F7 P2 F14 F10 11(3) . . . . ?
F8 P2 F14 F10 -178.6(14) . . . . ?
F15 P2 F14 F10 176(2) . . . . ?
F9 P2 F14 F10 -170(3) . . . . ?
F16 P2 F14 F10 -9(100) . . . . ?
F12 P2 F14 F10 92(2) . . . . ?
F11 P2 F14 F10 -87(2) . . . . ?
F13 P2 F14 F10 -3(2) . . . . ?
F7 P2 F14 F9 -179.3(9) . . . . ?
F8 P2 F14 F9 -9(2) . . . . ?
F10 P2 F14 F9 170(3) . . . . ?
F15 P2 F14 F9 -14.0(10) . . . . ?
F16 P2 F14 F9 161(100) . . . . ?
F12 P2 F14 F9 -98.0(10) . . . . ?
F11 P2 F14 F9 82.6(9) . . . . ?
F13 P2 F14 F9 166.8(9) . . . . ?
F15 F8 F16 F7 2(4) . . . . ?
P2 F8 F16 F7 11(2) . . . . ?
F15 F8 F16 P2 -10(2) . . . . ?
F13 F7 F16 F8 -44(4) . . . . ?
P2 F7 F16 F8 -12(2) . . . . ?
F13 F7 F16 P2 -32(2) . . . . ?
F14 P2 F16 F8 -170(100) . . . . ?
F7 P2 F16 F8 170.4(18) . . . . ?
F10 P2 F16 F8 -178.6(14) . . . . ?
F15 P2 F16 F8 5.2(14) . . . . ?
F9 P2 F16 F8 -8.9(18) . . . . ?
F12 P2 F16 F8 89.3(13) . . . . ?
F11 P2 F16 F8 -91.4(13) . . . . ?
F13 P2 F16 F8 -175.6(16) . . . . ?
F14 P2 F16 F7 20(100) . . . . ?
F8 P2 F16 F7 -170.4(18) . . . . ?
F10 P2 F16 F7 11.0(18) . . . . ?
F15 P2 F16 F7 -165.2(9) . . . . ?
F9 P2 F16 F7 -179.2(9) . . . . ?
F12 P2 F16 F7 -81.1(8) . . . . ?
F11 P2 F16 F7 98.3(8) . . . . ?
F13 P2 F16 F7 14.0(10) . . . . ?
F14 F9 F15 F8 -47(3) . . . . ?
P2 F9 F15 F8 -25.2(16) . . . . ?
F14 F9 F15 P2 -22.3(16) . . . . ?
F16 F8 F15 F9 36(4) . . . . ?
P2 F8 F15 F9 26.0(17) . . . . ?
F16 F8 F15 P2 10(3) . . . . ?
F14 P2 F15 F9 16.6(12) . . . . ?
F7 P2 F15 F9 -178.8(10) . . . . ?
F8 P2 F15 F9 -159.0(14) . . . . ?
F10 P2 F15 F9 19.8(16) . . . . ?
F16 P2 F15 F9 -163.4(11) . . . . ?
F12 P2 F15 F9 104.0(9) . . . . ?
F11 P2 F15 F9 -77.2(9) . . . . ?
F13 P2 F15 F9 -170(6) . . . . ?
F14 P2 F15 F8 175.6(13) . . . . ?
F7 P2 F15 F8 -19.8(14) . . . . ?
F10 P2 F15 F8 178.7(12) . . . . ?
F9 P2 F15 F8 159.0(14) . . . . ?
F16 P2 F15 F8 -4.4(12) . . . . ?
F12 P2 F15 F8 -97.1(9) . . . . ?
F11 P2 F15 F8 81.8(9) . . . . ?
F13 P2 F15 F8 -11(6) . . . . ?
